data_7024108
loop_
_publ_author_name
'Tido, Eddy W Yemeli'
'Faulmann, Christophe'
'Roswanda, Robby'
'Meetsma, Auke'
'van Koningsbruggen, Petra J.'

_publ_section_title
;
 Tuning of the charge in octahedral ferric complexes based on
 pyridoxal-N-substituted thiosemicarbazone ligands.
;
_journal_issue 6
_journal_name_full 'Dalton transactions (Cambridge, England : 2003)'
_journal_page_first 1643
_journal_page_last 1651
_journal_paper_doi 10.1039/b911114j
_journal_volume 39
_journal_year 2010
_chemical_formula_moiety 'C20 H28 Fe N8 O4 S2, 3(C7 H7 O3 S), C2 H6 O'
_chemical_formula_sum 'C43 H55 Fe N8 O14 S5'
_chemical_formula_weight 1124.10
_chemical_name_systematic
;
?
;
_space_group_IT_number 2
_symmetry_cell_setting triclinic
_symmetry_space_group_name_Hall '-P 1'
_symmetry_space_group_name_H-M 'P -1'
_atom_sites_solution_hydrogens geom
_atom_sites_solution_primary direct
_atom_sites_solution_secondary difmap
_audit_creation_method SHELXL-97
_cell_angle_alpha 95.1230(10)
_cell_angle_beta 113.2920(10)
_cell_angle_gamma 92.9670(10)
_cell_formula_units_Z 2
_cell_length_a 12.7197(4)
_cell_length_b 14.0994(4)
_cell_length_c 15.8183(4)
_cell_measurement_reflns_used 9791
_cell_measurement_temperature 293(2)
_cell_measurement_theta_max 0
_cell_measurement_theta_min 0
_cell_volume 2583.47(13)
_computing_cell_refinement 'Bruker SMART'
_computing_data_collection 'Bruker SMART'
_computing_data_reduction 'Bruker SAINT'
_computing_molecular_graphics 'Ortep-3 for Windows (Farrugia, 1997)'
_computing_publication_material 'WinGX publication routines (Farrugia, 1999)'
_computing_structure_refinement 'SHELXL-97 (Sheldrick, 1997)'
_computing_structure_solution 'SHELXS-86 (Sheldrick, 1986)'
_diffrn_ambient_temperature 293(2)
_diffrn_measured_fraction_theta_full 0.977
_diffrn_measured_fraction_theta_max 0.977
_diffrn_measurement_device_type 'CCD area detector'
_diffrn_measurement_method 'phi and omega scans'
_diffrn_radiation_monochromator graphite
_diffrn_radiation_source 'sealed tube'
_diffrn_radiation_type MoK\a
_diffrn_radiation_wavelength 0.71073
_diffrn_reflns_av_R_equivalents 0.0347
_diffrn_reflns_av_sigmaI/netI 0.0273
_diffrn_reflns_limit_h_max 16
_diffrn_reflns_limit_h_min -16
_diffrn_reflns_limit_k_max 17
_diffrn_reflns_limit_k_min -18
_diffrn_reflns_limit_l_max 20
_diffrn_reflns_limit_l_min -20
_diffrn_reflns_number 100918
_diffrn_reflns_theta_full 27.03
_diffrn_reflns_theta_max 27.03
_diffrn_reflns_theta_min 1.41
_diffrn_standards_decay_% negligible
_exptl_absorpt_coefficient_mu 0.564
_exptl_absorpt_correction_type multi-scan
_exptl_absorpt_process_details
;
[c.f. r.h. blessing, acta cryst. (1995), a51, 33-38]
;
_exptl_crystal_colour black
_exptl_crystal_density_diffrn 1.445
_exptl_crystal_density_method 'not measured'
_exptl_crystal_description 'thick plate'
_exptl_crystal_F_000 1174
_exptl_crystal_size_max 0.20
_exptl_crystal_size_mid 0.15
_exptl_crystal_size_min 0.10
_refine_diff_density_max 1.139
_refine_diff_density_min -1.127
_refine_diff_density_rms 0.181
_refine_ls_extinction_method noref
_refine_ls_goodness_of_fit_ref 1.095
_refine_ls_hydrogen_treatment noref
_refine_ls_matrix_type full
_refine_ls_number_parameters 687
_refine_ls_number_reflns 11037
_refine_ls_number_restraints 2
_refine_ls_restrained_S_all 1.095
_refine_ls_R_factor_all 0.0933
_refine_ls_R_factor_gt 0.0574
_refine_ls_shift/su_max 0.000
_refine_ls_shift/su_mean 0.000
_refine_ls_structure_factor_coef Fsqd
_refine_ls_weighting_details 'calc w=1/[\s^2^(Fo^2^)+(0.1043P)^2^+3.6943P] where P=(Fo^2^+2Fc^2^)/3'
_refine_ls_weighting_scheme calc
_refine_ls_wR_factor_gt 0.1623
_refine_ls_wR_factor_ref 0.2037
_reflns_number_gt 7868
_reflns_number_total 11037
_reflns_threshold_expression >2sigma(I)
_cod_data_source_file b911114j.txt
_cod_data_source_block Eddy3
_cod_database_code 7024108

loop_
_symmetry_equiv_pos_as_xyz
'x, y, z'
'-x, -y, -z'

loop_
_atom_site_label
_atom_site_type_symbol
_atom_site_fract_x
_atom_site_fract_y
_atom_site_fract_z
_atom_site_U_iso_or_equiv
_atom_site_adp_type
_atom_site_occupancy
_atom_site_symmetry_multiplicity
_atom_site_calc_flag
_atom_site_refinement_flags
_atom_site_disorder_assembly
_atom_site_disorder_group
S5A S 0.4938(2) 0.3385(2) 0.77436(19) 0.0438(7) Uani 0.637(9) 1 d PD A 1
O11A O 0.4783(5) 0.4062(4) 0.8414(3) 0.067(2) Uani 0.637(9) 1 d P A 1
O12A O 0.4936(16) 0.3871(10) 0.6988(12) 0.051(3) Uani 0.637(9) 1 d PD A 1
O13A O 0.5909(6) 0.2843(5) 0.8124(8) 0.092(3) Uani 0.637(9) 1 d P A 1
S5B S 0.5263(6) 0.3076(5) 0.7584(3) 0.0544(15) Uani 0.363(9) 1 d PD A 2
O11B O 0.5672(13) 0.3295(11) 0.8570(6) 0.087(5) Uani 0.363(9) 1 d P A 2
O12B O 0.514(4) 0.384(2) 0.704(2) 0.096(11) Uani 0.363(9) 1 d PD A 2
O13B O 0.5972(10) 0.2437(9) 0.7333(8) 0.081(4) Uani 0.363(9) 1 d P A 2
C35 C 0.3771(5) 0.2526(3) 0.7284(3) 0.0584(12) Uani 1 1 d . . .
C36 C 0.2783(7) 0.2842(5) 0.7325(5) 0.092(2) Uani 1 1 d . A .
H36 H 0.2786 0.3465 0.7575 0.110 Uiso 1 1 calc R . .
C37 C 0.1791(6) 0.2231(7) 0.6996(6) 0.106(2) Uani 1 1 d . . .
H37 H 0.1122 0.2457 0.7007 0.128 Uiso 1 1 calc R A .
C38 C 0.1761(6) 0.1318(6) 0.6660(5) 0.0893(19) Uani 1 1 d . A .
C39 C 0.2732(6) 0.1022(4) 0.6602(5) 0.0866(18) Uani 1 1 d . . .
H39 H 0.2711 0.0401 0.6339 0.104 Uiso 1 1 calc R A .
C40 C 0.3723(5) 0.1591(4) 0.6909(4) 0.0696(14) Uani 1 1 d . A .
H40 H 0.4374 0.1357 0.6870 0.084 Uiso 1 1 calc R . .
C41 C 0.0659(8) 0.0648(9) 0.6316(8) 0.170(5) Uani 1 1 d . . .
H41A H 0.0376 0.0496 0.5655 0.255 Uiso 1 1 calc R A .
H41B H 0.0092 0.0956 0.6470 0.255 Uiso 1 1 calc R . .
H41C H 0.0815 0.0071 0.6605 0.255 Uiso 1 1 calc R . .
Fe Fe 0.46818(4) 0.28887(3) 0.21218(3) 0.03125(16) Uani 1 1 d . . .
S1 S 0.44180(9) 0.30687(7) 0.06516(6) 0.0401(2) Uani 1 1 d . . .
S2 S 0.32667(8) 0.38361(6) 0.20310(7) 0.0383(2) Uani 1 1 d . . .
O1 O 0.4939(2) 0.27577(18) 0.33828(17) 0.0382(6) Uani 1 1 d . . .
O2 O 0.7810(3) 0.6330(3) 0.5807(2) 0.0639(9) Uani 1 1 d . . .
H2 H 0.8515 0.6382 0.6045 0.096 Uiso 1 1 calc R . .
O3 O 0.5857(2) 0.20675(18) 0.21929(18) 0.0410(6) Uani 1 1 d . . .
O4 O 0.3543(4) -0.1897(2) 0.0306(3) 0.0717(10) Uani 1 1 d . . .
H4 H 0.3652 -0.2301 0.0666 0.108 Uiso 1 1 calc R . .
N1 N 0.5969(3) 0.4110(2) 0.0313(2) 0.0410(7) Uani 1 1 d . . .
H1N H 0.5551 0.3891 -0.0255 0.049 Uiso 1 1 calc R . .
N2 N 0.6309(3) 0.4115(2) 0.18388(19) 0.0355(7) Uani 1 1 d . . .
H2N H 0.6965 0.4438 0.1999 0.043 Uiso 1 1 calc R . .
N3 N 0.5899(2) 0.3898(2) 0.24949(18) 0.0295(6) Uani 1 1 d . . .
N4 N 0.5749(3) 0.3955(3) 0.5617(2) 0.0466(8) Uani 1 1 d . . .
H4N H 0.5622 0.3879 0.6102 0.056 Uiso 1 1 calc R . .
N5 N 0.1266(3) 0.3093(3) 0.1940(3) 0.0493(9) Uani 1 1 d . . .
H5N H 0.1130 0.3681 0.1995 0.059 Uiso 1 1 calc R . .
N6 N 0.2512(3) 0.2014(2) 0.1861(2) 0.0445(8) Uani 1 1 d . . .
H6N H 0.2033 0.1552 0.1843 0.053 Uiso 1 1 calc R . .
N7 N 0.3541(3) 0.1834(2) 0.1807(2) 0.0358(7) Uani 1 1 d . . .
N8 N 0.6464(3) -0.0087(3) 0.1259(3) 0.0526(9) Uani 1 1 d . . .
H8N H 0.7039 -0.0313 0.1181 0.063 Uiso 1 1 calc R . .
C1 C 0.6948(4) 0.4770(4) 0.0483(3) 0.0573(12) Uani 1 1 d . . .
H1A H 0.6925 0.5336 0.0858 0.086 Uiso 1 1 calc R . .
H1B H 0.6933 0.4937 -0.0096 0.086 Uiso 1 1 calc R . .
H1C H 0.7640 0.4478 0.0801 0.086 Uiso 1 1 calc R . .
C2 C 0.5656(3) 0.3811(2) 0.0948(2) 0.0337(8) Uani 1 1 d . . .
C3 C 0.6444(3) 0.4365(3) 0.3310(2) 0.0341(8) Uani 1 1 d . . .
H3 H 0.7047 0.4817 0.3399 0.041 Uiso 1 1 calc R . .
C4 C 0.6160(3) 0.4217(3) 0.4091(2) 0.0344(8) Uani 1 1 d . . .
C5 C 0.5445(3) 0.3414(3) 0.4074(2) 0.0364(8) Uani 1 1 d . . .
C6 C 0.5265(4) 0.3297(3) 0.4891(3) 0.0430(9) Uani 1 1 d . . .
C7 C 0.6421(4) 0.4733(3) 0.5650(2) 0.0452(10) Uani 1 1 d . . .
H7 H 0.6723 0.5171 0.6183 0.054 Uiso 1 1 calc R . .
C8 C 0.6663(3) 0.4884(3) 0.4903(2) 0.0391(8) Uani 1 1 d . . .
C9 C 0.4530(5) 0.2458(4) 0.4931(3) 0.0599(12) Uani 1 1 d . . .
H9A H 0.4580 0.2454 0.5552 0.090 Uiso 1 1 calc R . .
H9B H 0.4789 0.1879 0.4746 0.090 Uiso 1 1 calc R . .
H9C H 0.3746 0.2501 0.4519 0.090 Uiso 1 1 calc R . .
C10 C 0.7419(4) 0.5751(3) 0.4941(3) 0.0485(10) Uani 1 1 d . . .
H10A H 0.8077 0.5551 0.4831 0.058 Uiso 1 1 calc R . .
H10B H 0.6995 0.6126 0.4452 0.058 Uiso 1 1 calc R . .
C11 C 0.0376(5) 0.2373(4) 0.1854(5) 0.0787(17) Uani 1 1 d . . .
H11A H 0.0228 0.1918 0.1322 0.118 Uiso 1 1 calc R . .
H11B H -0.0312 0.2669 0.1783 0.118 Uiso 1 1 calc R . .
H11C H 0.0618 0.2052 0.2401 0.118 Uiso 1 1 calc R . .
C12 C 0.2278(3) 0.2919(3) 0.1942(3) 0.0382(8) Uani 1 1 d . . .
C13 C 0.3636(4) 0.0946(3) 0.1584(3) 0.0423(9) Uani 1 1 d . . .
H13 H 0.3020 0.0499 0.1478 0.051 Uiso 1 1 calc R . .
C14 C 0.4642(4) 0.0613(3) 0.1493(3) 0.0414(9) Uani 1 1 d . . .
C15 C 0.5675(4) 0.1191(3) 0.1796(3) 0.0397(9) Uani 1 1 d . . .
C16 C 0.6611(4) 0.0812(3) 0.1663(3) 0.0483(10) Uani 1 1 d . . .
C17 C 0.5499(4) -0.0652(3) 0.0972(3) 0.0525(11) Uani 1 1 d . . .
H17 H 0.5465 -0.1270 0.0693 0.063 Uiso 1 1 calc R . .
C18 C 0.4550(4) -0.0348(3) 0.1075(3) 0.0461(10) Uani 1 1 d . . .
C19 C 0.7720(4) 0.1383(4) 0.1934(4) 0.0658(13) Uani 1 1 d . . .
H19A H 0.8244 0.1001 0.1791 0.099 Uiso 1 1 calc R . .
H19B H 0.8033 0.1590 0.2588 0.099 Uiso 1 1 calc R . .
H19C H 0.7607 0.1932 0.1600 0.099 Uiso 1 1 calc R . .
C20 C 0.3463(4) -0.1005(3) 0.0751(4) 0.0567(12) Uani 1 1 d . . .
H20A H 0.3286 -0.1112 0.1280 0.068 Uiso 1 1 calc R . .
H20B H 0.2835 -0.0699 0.0325 0.068 Uiso 1 1 calc R . .
S3 S -0.03544(9) 0.48292(8) 0.29703(7) 0.0455(3) Uani 1 1 d . . .
O5 O -0.0075(3) 0.4072(3) 0.3557(2) 0.0679(9) Uani 1 1 d . . .
O6 O -0.1535(3) 0.5050(3) 0.2710(2) 0.0633(9) Uani 1 1 d . . .
O7 O -0.0055(3) 0.4660(2) 0.2182(2) 0.0587(8) Uani 1 1 d . . .
C21 C 0.0486(3) 0.5872(3) 0.3655(3) 0.0455(9) Uani 1 1 d . . .
C22 C 0.0485(4) 0.6151(3) 0.4516(3) 0.0551(11) Uani 1 1 d . . .
H22 H 0.0031 0.5789 0.4730 0.066 Uiso 1 1 calc R . .
C23 C 0.1138(4) 0.6945(4) 0.5053(4) 0.0621(12) Uani 1 1 d . . .
H23 H 0.1126 0.7113 0.5631 0.075 Uiso 1 1 calc R . .
C24 C 0.1819(4) 0.7510(3) 0.4762(4) 0.0601(12) Uani 1 1 d . . .
C25 C 0.1811(4) 0.7237(4) 0.3900(4) 0.0652(13) Uani 1 1 d . . .
H25 H 0.2253 0.7611 0.3685 0.078 Uiso 1 1 calc R . .
C26 C 0.1164(4) 0.6425(4) 0.3349(3) 0.0577(11) Uani 1 1 d . . .
H26 H 0.1184 0.6250 0.2775 0.069 Uiso 1 1 calc R . .
C27 C 0.2539(6) 0.8394(4) 0.5362(5) 0.0857(18) Uani 1 1 d . . .
H27A H 0.2952 0.8692 0.5048 0.129 Uiso 1 1 calc R . .
H27B H 0.3075 0.8219 0.5938 0.129 Uiso 1 1 calc R . .
H27C H 0.2049 0.8833 0.5483 0.129 Uiso 1 1 calc R . .
S4 S -0.12136(10) 0.92019(8) 0.06020(10) 0.0571(3) Uani 1 1 d . . .
O8 O -0.1239(3) 0.9568(3) -0.0236(3) 0.0746(10) Uani 1 1 d . . .
O9 O -0.2350(3) 0.8919(3) 0.0539(3) 0.0741(11) Uani 1 1 d . . .
O10 O -0.0545(4) 0.9840(3) 0.1428(3) 0.0811(11) Uani 1 1 d . . .
C28 C -0.0519(4) 0.8142(3) 0.0689(3) 0.0485(10) Uani 1 1 d . . .
C29 C 0.0531(5) 0.8188(4) 0.0640(5) 0.0780(18) Uani 1 1 d . . .
H29 H 0.0849 0.8757 0.0545 0.094 Uiso 1 1 calc R . .
C30 C 0.1120(5) 0.7368(4) 0.0735(5) 0.0816(18) Uani 1 1 d . . .
H30 H 0.1844 0.7396 0.0718 0.098 Uiso 1 1 calc R . .
C31 C 0.0645(4) 0.6524(3) 0.0851(4) 0.0578(12) Uani 1 1 d . . .
C32 C -0.0416(5) 0.6498(4) 0.0879(4) 0.0667(14) Uani 1 1 d . . .
H32 H -0.0748 0.5929 0.0959 0.080 Uiso 1 1 calc R . .
C33 C -0.1002(4) 0.7308(4) 0.0790(4) 0.0595(12) Uani 1 1 d . . .
H33 H -0.1729 0.7278 0.0801 0.071 Uiso 1 1 calc R . .
C34 C 0.1305(6) 0.5652(4) 0.0961(5) 0.0856(19) Uani 1 1 d . . .
H34A H 0.1319 0.5420 0.0376 0.128 Uiso 1 1 calc R . .
H34B H 0.0938 0.5163 0.1164 0.128 Uiso 1 1 calc R . .
H34C H 0.2078 0.5819 0.1411 0.128 Uiso 1 1 calc R . .
O14 O 0.8283(4) -0.0329(3) 0.7712(3) 0.0918(13) Uani 1 1 d . . .
H14 H 0.8986 -0.0231 0.7949 0.138 Uiso 1 1 calc R . .
C42 C 0.7858(9) 0.0030(12) 0.6857(9) 0.207(7) Uani 1 1 d . . .
H42A H 0.8023 -0.0391 0.6415 0.248 Uiso 1 1 calc R . .
H42B H 0.8267 0.0651 0.6924 0.248 Uiso 1 1 calc R . .
C43 C 0.6641(11) 0.0131(11) 0.6481(9) 0.201(6) Uani 1 1 d . . .
H43A H 0.6235 -0.0437 0.6536 0.302 Uiso 1 1 calc R . .
H43B H 0.6386 0.0225 0.5839 0.302 Uiso 1 1 calc R . .
H43C H 0.6493 0.0673 0.6816 0.302 Uiso 1 1 calc R . .

loop_
_atom_site_aniso_label
_atom_site_aniso_U_11
_atom_site_aniso_U_22
_atom_site_aniso_U_33
_atom_site_aniso_U_23
_atom_site_aniso_U_13
_atom_site_aniso_U_12
S5A 0.0559(13) 0.0462(12) 0.0304(11) 0.0089(9) 0.0167(9) 0.0132(9)
O11A 0.098(5) 0.070(4) 0.029(2) -0.004(2) 0.024(3) 0.006(3)
O12A 0.068(5) 0.053(5) 0.040(5) 0.019(4) 0.026(4) 0.014(4)
O13A 0.055(4) 0.077(5) 0.121(9) 0.034(5) 0.007(5) 0.018(3)
S5B 0.074(3) 0.061(3) 0.0291(19) 0.0056(18) 0.022(2) 0.003(2)
O11B 0.122(11) 0.102(11) 0.027(5) -0.004(5) 0.025(6) -0.029(9)
O12B 0.13(3) 0.11(2) 0.062(17) -0.007(12) 0.070(18) -0.025(14)
O13B 0.074(7) 0.100(9) 0.072(8) 0.009(6) 0.030(6) 0.024(6)
C35 0.072(3) 0.055(3) 0.041(2) 0.018(2) 0.013(2) 0.005(2)
C36 0.124(6) 0.065(4) 0.094(5) 0.006(3) 0.050(4) 0.037(4)
C37 0.073(4) 0.128(7) 0.134(7) 0.030(6) 0.053(5) 0.031(5)
C38 0.080(4) 0.093(5) 0.088(5) 0.031(4) 0.024(4) -0.004(4)
C39 0.108(5) 0.059(3) 0.082(4) -0.008(3) 0.031(4) -0.002(3)
C40 0.073(4) 0.063(3) 0.074(3) 0.003(3) 0.031(3) 0.013(3)
C41 0.099(7) 0.228(13) 0.149(9) 0.057(9) 0.017(6) -0.062(7)
Fe 0.0416(3) 0.0301(3) 0.0240(3) 0.00104(19) 0.0153(2) 0.0061(2)
S1 0.0466(6) 0.0475(5) 0.0224(4) -0.0017(4) 0.0120(4) -0.0034(4)
S2 0.0448(5) 0.0307(4) 0.0421(5) 0.0026(4) 0.0203(4) 0.0071(4)
O1 0.0528(16) 0.0379(13) 0.0292(12) 0.0042(10) 0.0218(12) 0.0061(11)
O2 0.069(2) 0.070(2) 0.0373(16) -0.0206(15) 0.0115(15) 0.0016(18)
O3 0.0473(15) 0.0378(14) 0.0404(14) 0.0012(11) 0.0203(12) 0.0097(11)
O4 0.098(3) 0.0371(16) 0.085(3) -0.0066(16) 0.045(2) 0.0081(17)
N1 0.0505(19) 0.0492(19) 0.0246(15) 0.0013(13) 0.0177(14) -0.0023(15)
N2 0.0401(17) 0.0458(17) 0.0208(13) 0.0013(12) 0.0136(12) -0.0003(13)
N3 0.0358(16) 0.0348(15) 0.0198(13) 0.0044(11) 0.0124(11) 0.0089(12)
N4 0.056(2) 0.067(2) 0.0216(15) 0.0074(15) 0.0185(14) 0.0179(18)
N5 0.047(2) 0.0435(19) 0.062(2) -0.0067(16) 0.0294(18) 0.0032(15)
N6 0.050(2) 0.0324(16) 0.060(2) -0.0022(15) 0.0336(17) 0.0014(14)
N7 0.0442(18) 0.0330(15) 0.0346(16) 0.0002(12) 0.0212(14) 0.0053(13)
N8 0.065(2) 0.047(2) 0.062(2) 0.0105(17) 0.040(2) 0.0219(18)
C1 0.061(3) 0.074(3) 0.040(2) 0.013(2) 0.024(2) -0.006(2)
C2 0.044(2) 0.0354(18) 0.0228(16) 0.0006(13) 0.0145(15) 0.0049(15)
C3 0.0374(19) 0.0373(18) 0.0252(16) -0.0002(14) 0.0111(14) 0.0030(15)
C4 0.039(2) 0.0424(19) 0.0213(16) 0.0030(14) 0.0110(14) 0.0119(16)
C5 0.042(2) 0.046(2) 0.0249(17) 0.0066(15) 0.0153(15) 0.0167(16)
C6 0.052(2) 0.055(2) 0.0293(18) 0.0117(17) 0.0218(17) 0.0170(19)
C7 0.049(2) 0.061(3) 0.0218(17) -0.0010(16) 0.0110(16) 0.014(2)
C8 0.041(2) 0.051(2) 0.0224(16) 0.0008(15) 0.0087(15) 0.0138(17)
C9 0.079(3) 0.070(3) 0.043(2) 0.013(2) 0.035(2) 0.009(3)
C10 0.054(2) 0.055(2) 0.0285(19) -0.0072(17) 0.0109(17) 0.001(2)
C11 0.063(3) 0.062(3) 0.124(5) -0.014(3) 0.058(4) -0.006(3)
C12 0.045(2) 0.040(2) 0.0335(18) -0.0015(15) 0.0200(16) 0.0057(16)
C13 0.053(2) 0.0333(19) 0.045(2) 0.0018(16) 0.0247(19) 0.0049(17)
C14 0.059(3) 0.0350(19) 0.039(2) 0.0074(16) 0.0277(19) 0.0142(18)
C15 0.056(2) 0.0366(19) 0.0343(19) 0.0090(15) 0.0240(18) 0.0148(17)
C16 0.067(3) 0.046(2) 0.046(2) 0.0127(18) 0.034(2) 0.024(2)
C17 0.081(3) 0.036(2) 0.056(3) 0.0084(19) 0.041(2) 0.022(2)
C18 0.067(3) 0.035(2) 0.045(2) 0.0090(17) 0.030(2) 0.0140(19)
C19 0.060(3) 0.065(3) 0.082(4) 0.002(3) 0.038(3) 0.015(2)
C20 0.077(3) 0.032(2) 0.069(3) 0.001(2) 0.038(3) 0.013(2)
S3 0.0399(5) 0.0532(6) 0.0412(5) 0.0023(4) 0.0146(4) 0.0046(4)
O5 0.076(2) 0.061(2) 0.055(2) 0.0146(16) 0.0144(17) -0.0044(17)
O6 0.0381(16) 0.081(2) 0.061(2) -0.0136(17) 0.0142(15) 0.0031(15)
O7 0.072(2) 0.0575(19) 0.0559(19) 0.0002(15) 0.0370(17) 0.0091(16)
C21 0.036(2) 0.051(2) 0.045(2) 0.0050(18) 0.0119(17) 0.0053(17)
C22 0.057(3) 0.054(3) 0.056(3) 0.003(2) 0.024(2) 0.006(2)
C23 0.068(3) 0.060(3) 0.054(3) -0.001(2) 0.021(2) 0.009(2)
C24 0.057(3) 0.050(3) 0.058(3) 0.004(2) 0.007(2) 0.011(2)
C25 0.059(3) 0.062(3) 0.071(3) 0.016(3) 0.021(3) -0.002(2)
C26 0.054(3) 0.066(3) 0.050(3) 0.005(2) 0.018(2) 0.001(2)
C27 0.088(4) 0.057(3) 0.085(4) -0.001(3) 0.009(3) 0.002(3)
S4 0.0516(7) 0.0452(6) 0.0748(8) 0.0027(5) 0.0258(6) 0.0113(5)
O8 0.067(2) 0.070(2) 0.090(3) 0.032(2) 0.030(2) 0.0152(18)
O9 0.071(2) 0.058(2) 0.109(3) 0.003(2) 0.052(2) 0.0179(17)
O10 0.086(3) 0.058(2) 0.085(3) -0.0194(19) 0.025(2) 0.0099(19)
C28 0.051(2) 0.045(2) 0.055(3) 0.0035(19) 0.026(2) 0.0147(19)
C29 0.072(4) 0.046(3) 0.138(6) 0.014(3) 0.064(4) 0.010(2)
C30 0.063(3) 0.060(3) 0.145(6) 0.016(3) 0.065(4) 0.014(3)
C31 0.065(3) 0.054(3) 0.071(3) 0.015(2) 0.041(3) 0.021(2)
C32 0.065(3) 0.050(3) 0.098(4) 0.019(3) 0.044(3) 0.012(2)
C33 0.048(3) 0.059(3) 0.081(3) 0.015(2) 0.032(2) 0.011(2)
C34 0.091(4) 0.067(3) 0.128(6) 0.027(4) 0.068(4) 0.032(3)
O14 0.089(3) 0.089(3) 0.098(3) 0.020(3) 0.038(3) -0.012(3)
C42 0.105(7) 0.346(19) 0.164(10) 0.164(12) 0.024(7) -0.008(9)
C43 0.167(12) 0.251(16) 0.167(12) 0.102(12) 0.033(9) 0.011(11)

loop_
_atom_type_symbol
_atom_type_description
_atom_type_scat_dispersion_real
_atom_type_scat_dispersion_imag
_atom_type_scat_source
C C 0.0033 0.0016 'International Tables Vol C Tables 4.2.6.8 and 6.1.1.4'
H H 0.0000 0.0000 'International Tables Vol C Tables 4.2.6.8 and 6.1.1.4'
N N 0.0061 0.0033 'International Tables Vol C Tables 4.2.6.8 and 6.1.1.4'
O O 0.0106 0.0060 'International Tables Vol C Tables 4.2.6.8 and 6.1.1.4'
S S 0.1246 0.1234 'International Tables Vol C Tables 4.2.6.8 and 6.1.1.4'
Fe Fe 0.3463 0.8444 'International Tables Vol C Tables 4.2.6.8 and 6.1.1.4'

loop_
_geom_angle_atom_site_label_1
_geom_angle_atom_site_label_2
_geom_angle_atom_site_label_3
_geom_angle
O12A S5A O13A 113.7(9)
O12A S5A O11A 108.7(7)
O13A S5A O11A 114.3(6)
O12A S5A C35 106.2(8)
O13A S5A C35 104.0(4)
O11A S5A C35 109.4(4)
O12B S5B O11B 118.8(19)
O12B S5B O13B 106.3(16)
O11B S5B O13B 111.4(12)
O12B S5B C35 105.8(18)
O11B S5B C35 101.3(7)
O13B S5B C35 113.4(6)
C36 C35 C40 117.9(5)
C36 C35 S5A 113.4(5)
C40 C35 S5A 128.7(5)
C36 C35 S5B 135.5(5)
C40 C35 S5B 106.5(5)
S5A C35 S5B 22.36(17)
C37 C36 C35 119.8(6)
C37 C36 H36 120.1
C35 C36 H36 120.1
C38 C37 C36 121.8(7)
C38 C37 H37 119.1
C36 C37 H37 119.1
C37 C38 C39 117.8(6)
C37 C38 C41 121.0(9)
C39 C38 C41 121.2(8)
C40 C39 C38 122.7(6)
C40 C39 H39 118.7
C38 C39 H39 118.7
C39 C40 C35 119.9(6)
C39 C40 H40 120.1
C35 C40 H40 120.1
C38 C41 H41A 109.5
C38 C41 H41B 109.5
H41A C41 H41B 109.5
C38 C41 H41C 109.5
H41A C41 H41C 109.5
H41B C41 H41C 109.5
N7 Fe O3 92.41(12)
N7 Fe N3 176.14(13)
O3 Fe N3 84.58(12)
N7 Fe O1 85.59(12)
O3 Fe O1 90.37(11)
N3 Fe O1 92.01(11)
N7 Fe S1 95.81(9)
O3 Fe S1 89.33(8)
N3 Fe S1 86.58(8)
O1 Fe S1 178.58(9)
N7 Fe S2 86.52(9)
O3 Fe S2 178.93(9)
N3 Fe S2 96.49(9)
O1 Fe S2 89.54(8)
S1 Fe S2 90.78(4)
C2 S1 Fe 95.35(12)
C12 S2 Fe 95.22(13)
C5 O1 Fe 124.9(2)
C10 O2 H2 109.5
C15 O3 Fe 124.9(3)
C20 O4 H4 109.5
C2 N1 C1 125.6(3)
C2 N1 H1N 117.2
C1 N1 H1N 117.2
C2 N2 N3 118.1(3)
C2 N2 H2N 121.0
N3 N2 H2N 121.0
C3 N3 N2 115.1(3)
C3 N3 Fe 127.8(2)
N2 N3 Fe 116.9(2)
C6 N4 C7 124.8(3)
C6 N4 H4N 117.6
C7 N4 H4N 117.6
C12 N5 C11 125.0(4)
C12 N5 H5N 117.5
C11 N5 H5N 117.5
C12 N6 N7 118.6(3)
C12 N6 H6N 120.7
N7 N6 H6N 120.7
C13 N7 N6 115.2(3)
C13 N7 Fe 127.3(3)
N6 N7 Fe 117.4(2)
C17 N8 C16 124.6(4)
C17 N8 H8N 117.7
C16 N8 H8N 117.7
N1 C1 H1A 109.5
N1 C1 H1B 109.5
H1A C1 H1B 109.5
N1 C1 H1C 109.5
H1A C1 H1C 109.5
H1B C1 H1C 109.5
N1 C2 N2 118.5(3)
N1 C2 S1 121.2(3)
N2 C2 S1 120.2(3)
N3 C3 C4 123.2(3)
N3 C3 H3 118.4
C4 C3 H3 118.4
C5 C4 C8 119.9(3)
C5 C4 C3 121.6(3)
C8 C4 C3 118.4(3)
O1 C5 C4 125.9(3)
O1 C5 C6 116.2(4)
C4 C5 C6 117.9(3)
N4 C6 C5 118.7(4)
N4 C6 C9 120.3(3)
C5 C6 C9 121.0(4)
N4 C7 C8 120.1(4)
N4 C7 H7 120.0
C8 C7 H7 120.0
C7 C8 C4 118.5(4)
C7 C8 C10 120.1(3)
C4 C8 C10 121.4(3)
C6 C9 H9A 109.5
C6 C9 H9B 109.5
H9A C9 H9B 109.5
C6 C9 H9C 109.5
H9A C9 H9C 109.5
H9B C9 H9C 109.5
O2 C10 C8 112.2(3)
O2 C10 H10A 109.2
C8 C10 H10A 109.2
O2 C10 H10B 109.2
C8 C10 H10B 109.2
H10A C10 H10B 107.9
N5 C11 H11A 109.5
N5 C11 H11B 109.5
H11A C11 H11B 109.5
N5 C11 H11C 109.5
H11A C11 H11C 109.5
H11B C11 H11C 109.5
N5 C12 N6 118.8(4)
N5 C12 S2 120.9(3)
N6 C12 S2 120.3(3)
N7 C13 C14 123.6(4)
N7 C13 H13 118.2
C14 C13 H13 118.2
C15 C14 C18 120.3(4)
C15 C14 C13 122.2(3)
C18 C14 C13 117.5(4)
O3 C15 C14 125.4(3)
O3 C15 C16 116.2(4)
C14 C15 C16 118.4(4)
N8 C16 C15 118.3(4)
N8 C16 C19 119.7(4)
C15 C16 C19 122.0(4)
N8 C17 C18 121.2(4)
N8 C17 H17 119.4
C18 C17 H17 119.4
C17 C18 C14 117.2(4)
C17 C18 C20 120.4(4)
C14 C18 C20 122.4(4)
C16 C19 H19A 109.5
C16 C19 H19B 109.5
H19A C19 H19B 109.5
C16 C19 H19C 109.5
H19A C19 H19C 109.5
H19B C19 H19C 109.5
O4 C20 C18 112.7(4)
O4 C20 H20A 109.0
C18 C20 H20A 109.0
O4 C20 H20B 109.0
C18 C20 H20B 109.0
H20A C20 H20B 107.8
O5 S3 O7 112.7(2)
O5 S3 O6 112.3(2)
O7 S3 O6 112.7(2)
O5 S3 C21 106.4(2)
O7 S3 C21 107.3(2)
O6 S3 C21 104.8(2)
C26 C21 C22 118.5(4)
C26 C21 S3 121.0(3)
C22 C21 S3 120.4(3)
C23 C22 C21 120.9(5)
C23 C22 H22 119.5
C21 C22 H22 119.5
C22 C23 C24 121.7(5)
C22 C23 H23 119.2
C24 C23 H23 119.2
C25 C24 C23 117.4(5)
C25 C24 C27 121.3(5)
C23 C24 C27 121.3(5)
C24 C25 C26 121.8(5)
C24 C25 H25 119.1
C26 C25 H25 119.1
C25 C26 C21 119.6(5)
C25 C26 H26 120.2
C21 C26 H26 120.2
C24 C27 H27A 109.5
C24 C27 H27B 109.5
H27A C27 H27B 109.5
C24 C27 H27C 109.5
H27A C27 H27C 109.5
H27B C27 H27C 109.5
O10 S4 O9 112.7(3)
O10 S4 O8 112.7(3)
O9 S4 O8 112.1(2)
O10 S4 C28 106.7(2)
O9 S4 C28 105.6(2)
O8 S4 C28 106.5(2)
C33 C28 C29 120.6(4)
C33 C28 S4 121.8(3)
C29 C28 S4 117.5(4)
C28 C29 C30 119.0(5)
C28 C29 H29 120.5
C30 C29 H29 120.5
C31 C30 C29 120.8(5)
C31 C30 H30 119.6
C29 C30 H30 119.6
C32 C31 C30 118.7(4)
C32 C31 C34 121.7(5)
C30 C31 C34 119.6(5)
C31 C32 C33 120.9(5)
C31 C32 H32 119.6
C33 C32 H32 119.6
C28 C33 C32 120.0(4)
C28 C33 H33 120.0
C32 C33 H33 120.0
C31 C34 H34A 109.5
C31 C34 H34B 109.5
H34A C34 H34B 109.5
C31 C34 H34C 109.5
H34A C34 H34C 109.5
H34B C34 H34C 109.5
C42 O14 H14 109.5
O14 C42 C43 114.9(9)
O14 C42 H42A 108.5
C43 C42 H42A 108.5
O14 C42 H42B 108.5
C43 C42 H42B 108.5
H42A C42 H42B 107.5
C42 C43 H43A 109.5
C42 C43 H43B 109.5
H43A C43 H43B 109.5
C42 C43 H43C 109.5
H43A C43 H43C 109.5
H43B C43 H43C 109.5

loop_
_geom_bond_atom_site_label_1
_geom_bond_atom_site_label_2
_geom_bond_distance
S5A O12A 1.429(10)
S5A O13A 1.436(7)
S5A O11A 1.442(6)
S5A C35 1.733(6)
S5B O12B 1.411(17)
S5B O11B 1.434(11)
S5B O13B 1.444(14)
S5B C35 1.870(8)
C35 C36 1.378(8)
C35 C40 1.385(7)
C36 C37 1.376(10)
C36 H36 0.9300
C37 C38 1.341(11)
C37 H37 0.9300
C38 C39 1.357(10)
C38 C41 1.523(10)
C39 C40 1.345(8)
C39 H39 0.9300
C40 H40 0.9300
C41 H41A 0.9600
C41 H41B 0.9600
C41 H41C 0.9600
Fe N7 1.907(3)
Fe O3 1.913(3)
Fe N3 1.915(3)
Fe O1 1.917(2)
Fe S1 2.2545(10)
Fe S2 2.2635(10)
S1 C2 1.718(4)
S2 C12 1.712(4)
O1 C5 1.292(4)
O2 C10 1.417(5)
O2 H2 0.8200
O3 C15 1.300(5)
O4 C20 1.413(5)
O4 H4 0.8200
N1 C2 1.311(4)
N1 C1 1.435(5)
N1 H1N 0.8600
N2 C2 1.338(4)
N2 N3 1.383(4)
N2 H2N 0.8600
N3 C3 1.293(4)
N4 C6 1.323(5)
N4 C7 1.339(6)
N4 H4N 0.8600
N5 C12 1.321(5)
N5 C11 1.436(6)
N5 H5N 0.8600
N6 C12 1.332(5)
N6 N7 1.380(4)
N6 H6N 0.8600
N7 C13 1.295(5)
N8 C17 1.319(6)
N8 C16 1.336(6)
N8 H8N 0.8600
C1 H1A 0.9600
C1 H1B 0.9600
C1 H1C 0.9600
C3 C4 1.444(5)
C3 H3 0.9300
C4 C5 1.407(6)
C4 C8 1.420(5)
C5 C6 1.420(5)
C6 C9 1.490(6)
C7 C8 1.365(5)
C7 H7 0.9300
C8 C10 1.497(6)
C9 H9A 0.9600
C9 H9B 0.9600
C9 H9C 0.9600
C10 H10A 0.9700
C10 H10B 0.9700
C11 H11A 0.9600
C11 H11B 0.9600
C11 H11C 0.9600
C13 C14 1.441(6)
C13 H13 0.9300
C14 C15 1.394(6)
C14 C18 1.431(5)
C15 C16 1.411(5)
C16 C19 1.472(7)
C17 C18 1.366(6)
C17 H17 0.9300
C18 C20 1.502(6)
C19 H19A 0.9600
C19 H19B 0.9600
C19 H19C 0.9600
C20 H20A 0.9700
C20 H20B 0.9700
S3 O5 1.443(3)
S3 O7 1.446(3)
S3 O6 1.451(3)
S3 C21 1.765(4)
C21 C26 1.383(6)
C21 C22 1.385(6)
C22 C23 1.357(7)
C22 H22 0.9300
C23 C24 1.380(7)
C23 H23 0.9300
C24 C25 1.379(8)
C24 C27 1.509(7)
C25 C26 1.381(7)
C25 H25 0.9300
C26 H26 0.9300
C27 H27A 0.9600
C27 H27B 0.9600
C27 H27C 0.9600
S4 O10 1.439(4)
S4 O9 1.442(4)
S4 O8 1.455(4)
S4 C28 1.764(4)
C28 C33 1.349(6)
C28 C29 1.367(7)
C29 C30 1.398(7)
C29 H29 0.9300
C30 C31 1.366(7)
C30 H30 0.9300
C31 C32 1.366(7)
C31 C34 1.508(7)
C32 C33 1.384(7)
C32 H32 0.9300
C33 H33 0.9300
C34 H34A 0.9600
C34 H34B 0.9600
C34 H34C 0.9600
O14 C42 1.396(10)
O14 H14 0.8200
C42 C43 1.441(14)
C42 H42A 0.9700
C42 H42B 0.9700
C43 H43A 0.9600
C43 H43B 0.9600
C43 H43C 0.9600
